data_2220636
loop_
_publ_author_name
'Tan, Kong Wai'
'Ng, Chew Hee'
'Maah, Mohd Jamil'
'Ng, Seik Weng'

_publ_section_title
;(4-Hydroxy-2-oxidobenzaldehyde
 thiosemicarbazonato-\k^3^<i>O</i>^2^,<i>N</i>^1^,<i>S</i>)(1,10-phenanthroline-\k^2^<i>N</i>,<i>N</i>')zinc(II)
 dimethyl sulfoxide disolvate monohydrate
;
_journal_coeditor_code SJ2562
_journal_issue 1
_journal_name_full 'Acta Crystallographica Section E'
_journal_page_first m61
_journal_page_last m62
_journal_paper_doi 10.1107/S160053680804169X
_journal_volume 65
_journal_year 2009
_chemical_formula_iupac '[Zn (C8 H7 N3 O2 S) (C12 H8 N2)], 2C2 H6 O S, H2 O'
_chemical_formula_moiety 'C20 H15 N5 O2 S1 Zn, 2C2 H6 O S, H2 O'
_chemical_formula_sum 'C24 H29 N5 O5 S3 Zn'
_chemical_formula_weight 629.07
_chemical_name_systematic
;
(4-Hydroxy-2-oxidobenzaldehyde
thiosemicarbazonato-\k^3^<i>O</i>^2^,<i>N</i>^1^,<i>S</i>)(1,10-
phenanthroline-\k^2^<i>N</i>,<i>N</i>')zinc(II)
dimethyl sulfoxide disolvate monohydrate
;
_space_group_IT_number 2
_symmetry_cell_setting triclinic
_symmetry_space_group_name_Hall '-P 1'
_symmetry_space_group_name_H-M 'P -1'
_atom_sites_solution_hydrogens geom
_atom_sites_solution_primary direct
_atom_sites_solution_secondary difmap
_audit_creation_method SHELXL-97
_cell_angle_alpha 73.641(3)
_cell_angle_beta 82.482(4)
_cell_angle_gamma 88.059(4)
_cell_formula_units_Z 2
_cell_length_a 9.3582(5)
_cell_length_b 9.8181(5)
_cell_length_c 15.2913(8)
_cell_measurement_reflns_used 932
_cell_measurement_temperature 100(2)
_cell_measurement_theta_max 21.9
_cell_measurement_theta_min 2.2
_cell_volume 1336.49(12)
_computing_cell_refinement 'SAINT (Bruker, 2007)'
_computing_data_collection 'APEX2 (Bruker, 2007)'
_computing_data_reduction 'SAINT (Bruker, 2007)'
_computing_molecular_graphics 'X-SEED (Barbour, 2001)'
_computing_publication_material 'publCIF (Westrip, 2009)'
_computing_structure_refinement 'SHELXL97 (Sheldrick, 2008)'
_computing_structure_solution 'SHELXS97 (Sheldrick, 2008)'
_diffrn_ambient_temperature 100(2)
_diffrn_measured_fraction_theta_full 0.997
_diffrn_measured_fraction_theta_max 0.997
_diffrn_measurement_device_type 'Bruker SMART APEX'
_diffrn_measurement_method \w
_diffrn_radiation_monochromator graphite
_diffrn_radiation_source 'fine-focus sealed tube'
_diffrn_radiation_type MoK\a
_diffrn_radiation_wavelength 0.71073
_diffrn_reflns_av_R_equivalents 0.0969
_diffrn_reflns_av_sigmaI/netI 0.1692
_diffrn_reflns_limit_h_max 12
_diffrn_reflns_limit_h_min -12
_diffrn_reflns_limit_k_max 12
_diffrn_reflns_limit_k_min -12
_diffrn_reflns_limit_l_max 19
_diffrn_reflns_limit_l_min -19
_diffrn_reflns_number 12760
_diffrn_reflns_theta_full 27.50
_diffrn_reflns_theta_max 27.50
_diffrn_reflns_theta_min 1.40
_diffrn_standards_decay_% 0
_diffrn_standards_interval_count 0
_diffrn_standards_interval_time 0
_diffrn_standards_number 0
_exptl_absorpt_coefficient_mu 1.199
_exptl_absorpt_correction_T_max 0.9881
_exptl_absorpt_correction_T_min 0.9425
_exptl_absorpt_correction_type multi-scan
_exptl_absorpt_process_details '(SADABS; Sheldrick, 1996)'
_exptl_crystal_colour Yellow
_exptl_crystal_density_diffrn 1.563
_exptl_crystal_density_method 'not measured'
_exptl_crystal_description Prism
_exptl_crystal_F_000 652
_exptl_crystal_size_max 0.05
_exptl_crystal_size_mid 0.01
_exptl_crystal_size_min 0.01
_refine_diff_density_max 1.511
_refine_diff_density_min -1.288
_refine_ls_extinction_method none
_refine_ls_goodness_of_fit_ref 0.983
_refine_ls_hydrogen_treatment constr
_refine_ls_matrix_type full
_refine_ls_number_parameters 344
_refine_ls_number_reflns 6125
_refine_ls_number_restraints 27
_refine_ls_restrained_S_all 0.983
_refine_ls_R_factor_all 0.1474
_refine_ls_R_factor_gt 0.0741
_refine_ls_shift/su_max 0.001
_refine_ls_shift/su_mean 0.001
_refine_ls_structure_factor_coef Fsqd
_refine_ls_weighting_details 'calc w=1/[\s^2^(Fo^2^)+(0.0989P)^2^] where P=(Fo^2^+2Fc^2^)/3'
_refine_ls_weighting_scheme calc
_refine_ls_wR_factor_gt 0.1656
_refine_ls_wR_factor_ref 0.2114
_reflns_number_gt 3397
_reflns_number_total 6125
_reflns_threshold_expression I>2\s(I)
_cod_data_source_file sj2562.cif
_cod_data_source_block I
_cod_depositor_comments
;
The following automatic conversions were performed:
'_symmetry_cell_setting' value 'Triclinic' changed to 'triclinic'
according to '/home/saulius/struct/CIF-dictionaries/cif_core.dic'
dictionary named 'cif_core.dic' version 2.4.1 from
2010-06-29.

'_exptl_absorpt_correction_type' value 'Multi-scan' changed
to 'multi-scan' according to
'/home/saulius/struct/CIF-dictionaries/cif_core.dic' dictionary named
'cif_core.dic' version 2.4.1 from 2010-06-29.

Automatic conversion script
Id: cif_fix_enum 1527 2010-12-29 10:47:43Z saulius 

The following automatic conversions were performed:

'_symmetry_cell_setting' value 'Triclinic' changed to 'triclinic'
according to /home/saulius/struct/CIF-dictionaries/cif_core.dic
dictionary named 'cif_core.dic' version 2.4.1 from
2010-06-29.

'_exptl_absorpt_correction_type' value 'Multi-scan'
changed to 'multi-scan' according to
/home/saulius/struct/CIF-dictionaries/cif_core.dic dictionary named
'cif_core.dic' version 2.4.1 from 2010-06-29.

Automatic conversion script
Id: cif_fix_values 1715 2011-07-08 13:25:40Z adriana 
;
_cod_original_cell_volume 1336.50(10)
_cod_database_code 2220636
_cod_database_fobs_code 2220636

loop_
_symmetry_equiv_pos_as_xyz
'x, y, z'
'-x, -y, -z'

loop_
_atom_site_type_symbol
_atom_site_label
_atom_site_fract_x
_atom_site_fract_y
_atom_site_fract_z
_atom_site_U_iso_or_equiv
_atom_site_adp_type
_atom_site_calc_flag
_atom_site_refinement_flags
_atom_site_occupancy
_atom_site_disorder_assembly
_atom_site_disorder_group
Zn Zn1 0.78197(8) 1.15841(8) 0.72088(5) 0.0148(2) Uani d . 1 . .
S S1 0.86430(18) 1.30637(17) 0.80123(11) 0.0196(4) Uani d . 1 . .
S S2 0.30700(19) 0.28436(18) 0.79460(12) 0.0228(4) Uani d . 1 . .
S S3 1.2635(3) 1.5316(3) 0.9107(2) 0.0249(10) Uani d PDU 0.564(6) A 1
S S3' 1.1708(4) 1.5622(4) 0.9722(3) 0.0235(13) Uani d PDU 0.436(6) A 2
O O1 0.6115(5) 1.0571(4) 0.7064(3) 0.0183(10) Uani d . 1 . .
O O2 0.4103(5) 0.6534(5) 0.6604(3) 0.0206(10) Uani d . 1 . .
H H2 0.4048 0.5648 0.6818 0.031 Uiso calc R 1 . .
O O3 0.4176(5) 0.3697(5) 0.7213(3) 0.0254(11) Uani d . 1 . .
O O4 1.1918(7) 1.4255(6) 0.9740(4) 0.067(2) Uani d D 1 . .
O O1W 0.5152(5) 0.8171(5) 0.4620(4) 0.0352(13) Uani d . 1 . .
H H1W1 0.4596 0.8455 0.4217 0.053 Uiso d R 1 . .
H H1W2 0.4664 0.7745 0.5118 0.053 Uiso d R 1 . .
N N1 0.8024(6) 1.0029(6) 0.8431(4) 0.0180(12) Uani d . 1 . .
N N2 0.8839(6) 1.0295(6) 0.9059(4) 0.0173(12) Uani d . 1 . .
N N3 0.9991(6) 1.1973(6) 0.9465(4) 0.0198(12) Uani d . 1 . .
H H31 1.0275 1.1297 0.9922 0.024 Uiso calc R 1 . .
H H32 1.0243 1.2860 0.9385 0.024 Uiso calc R 1 . .
N N4 0.7906(6) 1.3147(6) 0.5889(4) 0.0169(12) Uani d U 1 . .
N N5 0.9576(5) 1.0814(5) 0.6433(4) 0.0141(11) Uani d . 1 . .
C C1 0.6018(7) 0.9163(7) 0.7315(4) 0.0166(14) Uani d . 1 . .
C C2 0.5111(6) 0.8529(6) 0.6879(4) 0.0147(13) Uani d . 1 . .
H H2A 0.4559 0.9117 0.6439 0.018 Uiso calc R 1 . .
C C3 0.4999(7) 0.7065(7) 0.7073(4) 0.0177(14) Uani d . 1 . .
C C4 0.5791(7) 0.6167(7) 0.7718(4) 0.0182(14) Uani d . 1 . .
H H4 0.5747 0.5165 0.7834 0.022 Uiso calc R 1 . .
C C5 0.6633(7) 0.6775(7) 0.8177(4) 0.0174(14) Uani d . 1 . .
H H5 0.7162 0.6171 0.8624 0.021 Uiso calc R 1 . .
C C6 0.6750(7) 0.8259(6) 0.8015(4) 0.0144(13) Uani d . 1 . .
C C7 0.7622(6) 0.8737(7) 0.8587(4) 0.0152(13) Uani d . 1 . .
H H7 0.7915 0.8055 0.9108 0.018 Uiso calc R 1 . .
C C8 0.9168(7) 1.1651(7) 0.8889(4) 0.0163(14) Uani d . 1 . .
C C9 0.7054(7) 1.4278(6) 0.5623(5) 0.0173(14) Uani d . 1 . .
H H9 0.6259 1.4427 0.6040 0.021 Uiso calc R 1 . .
C C10 0.7303(7) 1.5230(7) 0.4761(4) 0.0180(14) Uani d . 1 . .
H H10 0.6672 1.6012 0.4589 0.022 Uiso calc R 1 . .
C C11 0.8459(7) 1.5049(7) 0.4152(5) 0.0194(14) Uani d . 1 . .
H H11 0.8637 1.5712 0.3563 0.023 Uiso calc R 1 . .
C C12 0.9394(4) 1.3858(3) 0.4409(3) 0.0162(13) Uani d GU 1 . .
C C14 1.0583(4) 1.3616(4) 0.3825(2) 0.0191(14) Uani d G 1 . .
H H14 1.0802 1.4255 0.3230 0.023 Uiso calc R 1 . .
C C15 1.1451(4) 1.2440(4) 0.4113(2) 0.0189(14) Uani d G 1 . .
H H15 1.2264 1.2274 0.3714 0.023 Uiso calc R 1 . .
C C16 1.1131(4) 1.1505(3) 0.4984(3) 0.0180(14) Uani d G 1 . .
C C17 0.9942(4) 1.1746(4) 0.5568(2) 0.0143(13) Uani d G 1 . .
C C13 0.9074(4) 1.2923(4) 0.5280(2) 0.0147(13) Uani d G 1 . .
C C18 1.1962(7) 1.0255(7) 0.5292(5) 0.0184(14) Uani d . 1 . .
H H18 1.2784 1.0062 0.4911 0.022 Uiso calc R 1 . .
C C19 1.1562(6) 0.9336(7) 0.6142(4) 0.0164(14) Uani d . 1 . .
H H19 1.2095 0.8493 0.6353 0.020 Uiso calc R 1 . .
C C20 1.0360(7) 0.9656(6) 0.6694(5) 0.0167(14) Uani d . 1 . .
H H20 1.0093 0.9013 0.7283 0.020 Uiso calc R 1 . .
C C21 0.2630(8) 0.1380(7) 0.7548(5) 0.0269(16) Uani d . 1 . .
H H21A 0.2223 0.1737 0.6967 0.040 Uiso calc R 1 . .
H H21B 0.1922 0.0768 0.8007 0.040 Uiso calc R 1 . .
H H21C 0.3503 0.0834 0.7452 0.040 Uiso calc R 1 . .
C C22 0.4045(8) 0.1879(8) 0.8850(5) 0.0302(17) Uani d . 1 . .
H H22A 0.4803 0.1322 0.8607 0.045 Uiso calc R 1 . .
H H22B 0.3387 0.1240 0.9330 0.045 Uiso calc R 1 . .
H H22C 0.4483 0.2545 0.9110 0.045 Uiso calc R 1 . .
C C23 1.3333(8) 1.6563(9) 0.9636(6) 0.040(2) Uani d D 1 . .
H H23A 1.2790 1.6460 1.0245 0.060 Uiso calc PR 0.564(6) A 1
H H23B 1.3231 1.7535 0.9249 0.060 Uiso calc PR 0.564(6) A 1
H H23C 1.4354 1.6364 0.9699 0.060 Uiso calc PR 0.564(6) A 1
H H23D 1.4092 1.6188 0.9286 0.060 Uiso d PR 0.436(6) A 2
H H23E 1.3584 1.6458 1.0241 0.060 Uiso d PR 0.436(6) A 2
H H23F 1.3202 1.7551 0.9337 0.060 Uiso d PR 0.436(6) A 2
C C24 1.1292(9) 1.6561(9) 0.8566(6) 0.053(3) Uani d D 1 . .
H H24A 1.0568 1.6040 0.8379 0.080 Uiso calc PR 0.564(6) A 1
H H24B 1.1768 1.7262 0.8025 0.080 Uiso calc PR 0.564(6) A 1
H H24C 1.0823 1.7047 0.9005 0.080 Uiso calc PR 0.564(6) A 1
H H24D 1.0779 1.5941 0.8330 0.080 Uiso d PR 0.436(6) A 2
H H24E 1.2174 1.6865 0.8169 0.080 Uiso d PR 0.436(6) A 2
H H24F 1.0709 1.7375 0.8595 0.080 Uiso d PR 0.436(6) A 2

loop_
_atom_site_aniso_label
_atom_site_aniso_U_11
_atom_site_aniso_U_22
_atom_site_aniso_U_33
_atom_site_aniso_U_12
_atom_site_aniso_U_13
_atom_site_aniso_U_23
Zn1 0.0175(4) 0.0132(4) 0.0153(4) -0.0021(3) -0.0029(3) -0.0061(3)
S1 0.0279(9) 0.0143(8) 0.0187(9) -0.0024(7) -0.0078(7) -0.0056(7)
S2 0.0245(9) 0.0196(9) 0.0275(10) -0.0028(7) -0.0038(8) -0.0111(7)
S3 0.0274(18) 0.0231(18) 0.0235(18) -0.0044(13) 0.0022(14) -0.0072(14)
S3' 0.027(2) 0.022(2) 0.024(2) -0.0031(16) -0.0019(17) -0.0097(17)
O1 0.019(2) 0.009(2) 0.028(3) -0.0014(18) -0.007(2) -0.0063(19)
O2 0.023(2) 0.015(2) 0.027(3) -0.005(2) -0.006(2) -0.009(2)
O3 0.030(3) 0.025(3) 0.027(3) -0.008(2) -0.004(2) -0.016(2)
O4 0.110(6) 0.026(3) 0.072(5) -0.001(4) -0.061(5) -0.003(3)
O1W 0.036(3) 0.038(3) 0.033(3) -0.009(3) -0.012(2) -0.008(3)
N1 0.019(3) 0.019(3) 0.019(3) -0.003(2) -0.005(2) -0.008(2)
N2 0.021(3) 0.018(3) 0.018(3) -0.002(2) -0.007(2) -0.012(2)
N3 0.031(3) 0.012(3) 0.021(3) -0.002(2) -0.015(3) -0.007(2)
N4 0.019(2) 0.018(2) 0.020(3) -0.004(2) -0.005(2) -0.013(2)
N5 0.016(3) 0.012(3) 0.017(3) 0.000(2) -0.009(2) -0.005(2)
C1 0.015(3) 0.018(3) 0.020(3) -0.002(3) -0.006(3) -0.008(3)
C2 0.011(3) 0.016(3) 0.019(3) -0.002(2) -0.002(3) -0.008(3)
C3 0.018(3) 0.017(3) 0.019(3) -0.002(3) 0.002(3) -0.009(3)
C4 0.021(3) 0.011(3) 0.022(4) -0.007(3) 0.005(3) -0.006(3)
C5 0.017(3) 0.015(3) 0.019(3) -0.007(3) 0.002(3) -0.004(3)
C6 0.017(3) 0.011(3) 0.016(3) -0.002(2) 0.003(3) -0.008(3)
C7 0.016(3) 0.015(3) 0.012(3) -0.006(3) 0.000(3) -0.001(3)
C8 0.016(3) 0.020(3) 0.015(3) -0.005(3) 0.001(3) -0.009(3)
C9 0.018(3) 0.015(3) 0.023(4) 0.004(3) -0.007(3) -0.009(3)
C10 0.021(3) 0.014(3) 0.024(4) 0.001(3) -0.007(3) -0.010(3)
C11 0.022(3) 0.013(3) 0.021(4) -0.001(3) -0.004(3) -0.002(3)
C12 0.019(3) 0.015(3) 0.019(3) -0.005(2) -0.007(2) -0.010(2)
C14 0.024(3) 0.015(3) 0.020(3) -0.005(3) -0.002(3) -0.007(3)
C15 0.016(3) 0.020(3) 0.025(4) -0.005(3) 0.000(3) -0.014(3)
C16 0.015(3) 0.019(3) 0.024(4) -0.006(3) -0.002(3) -0.012(3)
C17 0.014(3) 0.013(3) 0.018(3) -0.007(2) -0.001(3) -0.009(3)
C13 0.018(3) 0.013(3) 0.018(3) -0.003(3) -0.005(3) -0.011(3)
C18 0.014(3) 0.021(3) 0.026(4) 0.002(3) -0.008(3) -0.015(3)
C19 0.013(3) 0.016(3) 0.023(4) 0.003(3) -0.008(3) -0.009(3)
C20 0.018(3) 0.011(3) 0.023(3) 0.004(3) -0.005(3) -0.008(3)
C21 0.029(4) 0.020(4) 0.035(4) -0.002(3) -0.004(3) -0.012(3)
C22 0.038(4) 0.026(4) 0.026(4) -0.001(3) -0.009(3) -0.004(3)
C23 0.043(5) 0.037(5) 0.042(5) -0.014(4) 0.001(4) -0.014(4)
C24 0.058(6) 0.042(5) 0.049(6) 0.004(5) -0.026(5) 0.012(5)

loop_
_atom_type_symbol
_atom_type_description
_atom_type_scat_dispersion_real
_atom_type_scat_dispersion_imag
_atom_type_scat_source
C C 0.0033 0.0016 'International Tables Vol C Tables 4.2.6.8 and 6.1.1.4'
H H 0.0000 0.0000 'International Tables Vol C Tables 4.2.6.8 and 6.1.1.4'
N N 0.0061 0.0033 'International Tables Vol C Tables 4.2.6.8 and 6.1.1.4'
O O 0.0106 0.0060 'International Tables Vol C Tables 4.2.6.8 and 6.1.1.4'
S S 0.1246 0.1234 'International Tables Vol C Tables 4.2.6.8 and 6.1.1.4'
Zn Zn 0.2839 1.4301 'International Tables Vol C Tables 4.2.6.8 and 6.1.1.4'

loop_
_geom_angle_atom_site_label_1
_geom_angle_atom_site_label_2
_geom_angle_atom_site_label_3
_geom_angle_site_symmetry_1
_geom_angle_site_symmetry_3
_geom_angle
_geom_angle_publ_flag
O1 Zn1 N1 . . 89.26(19) ?
O1 Zn1 N5 . . 104.25(19) ?
N1 Zn1 N5 . . 94.6(2) ?
O1 Zn1 N4 . . 95.47(18) ?
N1 Zn1 N4 . . 172.4(2) ?
N5 Zn1 N4 . . 78.52(19) ?
O1 Zn1 S1 . . 143.98(15) ?
N1 Zn1 S1 . . 82.37(15) ?
N5 Zn1 S1 . . 111.28(14) ?
N4 Zn1 S1 . . 97.11(14) ?
C8 S1 Zn1 . . 93.9(2) ?
O3 S2 C22 . . 105.7(3) ?
O3 S2 C21 . . 105.6(3) ?
C22 S2 C21 . . 97.8(4) ?
O4 S3 C23 . . 111.0(4) ?
O4 S3 C24 . . 107.3(4) ?
C23 S3 C24 . . 93.9(4) ?
O4 S3 H23D . . 124.6 ?
C24 S3 H23D . . 111.8 ?
O4 S3' C23 . . 113.4(5) ?
O4 S3' C24 . . 106.8(4) ?
C23 S3' C24 . . 95.5(4) ?
C1 O1 Zn1 . . 122.6(4) ?
C3 O2 H2 . . 109.5 ?
S3 O4 S3' . . 57.4(3) ?
H1W1 O1W H1W2 . . 108.8 ?
C7 N1 N2 . . 115.8(5) ?
C7 N1 Zn1 . . 123.3(4) ?
N2 N1 Zn1 . . 119.9(4) ?
C8 N2 N1 . . 113.3(5) ?
C8 N3 H31 . . 120.0 ?
C8 N3 H32 . . 120.0 ?
H31 N3 H32 . . 120.0 ?
C9 N4 C13 . . 119.3(5) ?
C9 N4 Zn1 . . 128.9(4) ?
C13 N4 Zn1 . . 111.7(3) ?
C20 N5 C17 . . 119.0(5) ?
C20 N5 Zn1 . . 128.8(4) ?
C17 N5 Zn1 . . 112.1(3) ?
O1 C1 C2 . . 118.1(6) ?
O1 C1 C6 . . 124.0(6) ?
C2 C1 C6 . . 117.8(6) ?
C3 C2 C1 . . 121.6(6) ?
C3 C2 H2A . . 119.2 ?
C1 C2 H2A . . 119.2 ?
O2 C3 C2 . . 117.8(6) ?
O2 C3 C4 . . 121.4(6) ?
C2 C3 C4 . . 120.8(6) ?
C5 C4 C3 . . 118.0(6) ?
C5 C4 H4 . . 121.0 ?
C3 C4 H4 . . 121.0 ?
C4 C5 C6 . . 123.0(6) ?
C4 C5 H5 . . 118.5 ?
C6 C5 H5 . . 118.5 ?
C5 C6 C1 . . 118.5(6) ?
C5 C6 C7 . . 116.5(6) ?
C1 C6 C7 . . 125.0(6) ?
N1 C7 C6 . . 123.8(6) ?
N1 C7 H7 . . 118.1 ?
C6 C7 H7 . . 118.1 ?
N2 C8 N3 . . 116.1(6) ?
N2 C8 S1 . . 127.2(5) ?
N3 C8 S1 . . 116.7(5) ?
N4 C9 C10 . . 121.8(6) ?
N4 C9 H9 . . 119.1 ?
C10 C9 H9 . . 119.1 ?
C11 C10 C9 . . 120.1(6) ?
C11 C10 H10 . . 119.9 ?
C9 C10 H10 . . 119.9 ?
C10 C11 C12 . . 119.8(6) ?
C10 C11 H11 . . 120.1 ?
C12 C11 H11 . . 120.1 ?
C14 C12 C13 . . 120.0 ?
C14 C12 C11 . . 122.6(4) ?
C13 C12 C11 . . 117.4(4) ?
C12 C14 C15 . . 120.0 ?
C12 C14 H14 . . 120.0 ?
C15 C14 H14 . . 120.0 ?
C14 C15 C16 . . 120.0 ?
C14 C15 H15 . . 120.0 ?
C16 C15 H15 . . 120.0 ?
C17 C16 C15 . . 120.0 ?
C17 C16 C18 . . 118.2(4) ?
C15 C16 C18 . . 121.7(4) ?
N5 C17 C13 . . 118.7(3) ?
N5 C17 C16 . . 121.3(3) ?
C13 C17 C16 . . 120.0 ?
C17 C13 C12 . . 120.0 ?
C17 C13 N4 . . 118.5(3) ?
C12 C13 N4 . . 121.5(3) ?
C19 C18 C16 . . 119.4(6) ?
C19 C18 H18 . . 120.3 ?
C16 C18 H18 . . 120.3 ?
C18 C19 C20 . . 119.2(6) ?
C18 C19 H19 . . 120.4 ?
C20 C19 H19 . . 120.4 ?
N5 C20 C19 . . 122.9(6) ?
N5 C20 H20 . . 118.5 ?
C19 C20 H20 . . 118.5 ?
S2 C21 H21A . . 109.5 ?
S2 C21 H21B . . 109.5 ?
H21A C21 H21B . . 109.5 ?
S2 C21 H21C . . 109.5 ?
H21A C21 H21C . . 109.5 ?
H21B C21 H21C . . 109.5 ?
S2 C22 H22A . . 109.5 ?
S2 C22 H22B . . 109.5 ?
H22A C22 H22B . . 109.5 ?
S2 C22 H22C . . 109.5 ?
H22A C22 H22C . . 109.5 ?
H22B C22 H22C . . 109.5 ?
S3 C23 H23A . . 109.5 ?
S3' C23 H23B . . 108.6 ?
S3 C23 H23B . . 109.5 ?
H23A C23 H23B . . 109.5 ?
S3' C23 H23C . . 139.0 ?
S3 C23 H23C . . 109.5 ?
H23A C23 H23C . . 109.5 ?
H23B C23 H23C . . 109.5 ?
S3' C23 H23D . . 109.5 ?
S3' C23 H23E . . 109.4 ?
S3 C23 H23E . . 132.4 ?
H23D C23 H23E . . 109.5 ?
S3' C23 H23F . . 109.6 ?
S3 C23 H23F . . 115.8 ?
H23D C23 H23F . . 109.5 ?
H23E C23 H23F . . 109.5 ?
S3 C24 H24A . . 109.5 ?
S3' C24 H24A . . 110.7 ?
S3 C24 H24B . . 109.5 ?
S3' C24 H24B . . 136.8 ?
H24A C24 H24B . . 109.5 ?
S3 C24 H24C . . 109.5 ?
H24A C24 H24C . . 109.5 ?
H24B C24 H24C . . 109.5 ?
S3 C24 H24D . . 99.6 ?
S3' C24 H24D . . 109.8 ?
S3 C24 H24E . . 76.3 ?
S3' C24 H24E . . 109.4 ?
H24D C24 H24E . . 109.5 ?
S3 C24 H24F . . 145.6 ?
S3' C24 H24F . . 109.3 ?
H24D C24 H24F . . 109.5 ?
H24E C24 H24F . . 109.5 ?

loop_
_geom_bond_atom_site_label_1
_geom_bond_atom_site_label_2
_geom_bond_site_symmetry_2
_geom_bond_distance
_geom_bond_publ_flag
Zn1 O1 . 1.976(4) ?
Zn1 N1 . 2.081(5) ?
Zn1 N5 . 2.143(5) ?
Zn1 N4 . 2.157(5) ?
Zn1 S1 . 2.3542(18) ?
S1 C8 . 1.744(7) ?
S2 O3 . 1.502(5) ?
S2 C22 . 1.782(7) ?
S2 C21 . 1.790(7) ?
S3 O4 . 1.335(7) ?
S3 C23 . 1.825(8) ?
S3 C24 . 1.832(8) ?
S3 H23D . 1.7249 ?
S3' O4 . 1.342(7) ?
S3' C23 . 1.777(8) ?
S3' C24 . 1.834(9) ?
O1 C1 . 1.329(7) ?
O2 C3 . 1.373(8) ?
O2 H2 . 0.8400 ?
O1W H1W1 . 0.8400 ?
O1W H1W2 . 0.8400 ?
N1 C7 . 1.282(8) ?
N1 N2 . 1.385(7) ?
N2 C8 . 1.321(8) ?
N3 C8 . 1.349(8) ?
N3 H31 . 0.8800 ?
N3 H32 . 0.8800 ?
N4 C9 . 1.344(8) ?
N4 C13 . 1.394(6) ?
N5 C20 . 1.325(8) ?
N5 C17 . 1.388(6) ?
C1 C2 . 1.405(8) ?
C1 C6 . 1.421(9) ?
C2 C3 . 1.389(9) ?
C2 H2A . 0.9500 ?
C3 C4 . 1.398(9) ?
C4 C5 . 1.373(9) ?
C4 H4 . 0.9500 ?
C5 C6 . 1.413(8) ?
C5 H5 . 0.9500 ?
C6 C7 . 1.448(9) ?
C7 H7 . 0.9500 ?
C9 C10 . 1.381(9) ?
C9 H9 . 0.9500 ?
C10 C11 . 1.373(9) ?
C10 H10 . 0.9500 ?
C11 C12 . 1.432(7) ?
C11 H11 . 0.9500 ?
C12 C14 . 1.3900 ?
C12 C13 . 1.3900 ?
C14 C15 . 1.3900 ?
C14 H14 . 0.9500 ?
C15 C16 . 1.3900 ?
C15 H15 . 0.9500 ?
C16 C17 . 1.3900 ?
C16 C18 . 1.427(7) ?
C17 C13 . 1.3900 ?
C18 C19 . 1.371(9) ?
C18 H18 . 0.9500 ?
C19 C20 . 1.397(9) ?
C19 H19 . 0.9500 ?
C20 H20 . 0.9500 ?
C21 H21A . 0.9800 ?
C21 H21B . 0.9800 ?
C21 H21C . 0.9800 ?
C22 H22A . 0.9800 ?
C22 H22B . 0.9800 ?
C22 H22C . 0.9800 ?
C23 H23A . 0.9800 ?
C23 H23B . 0.9800 ?
C23 H23C . 0.9800 ?
C23 H23D . 0.9601 ?
C23 H23E . 0.9600 ?
C23 H23F . 0.9600 ?
C24 H24A . 0.9800 ?
C24 H24B . 0.9800 ?
C24 H24C . 0.9800 ?
C24 H24D . 0.9599 ?
C24 H24E . 0.9600 ?
C24 H24F . 0.9601 ?

loop_
_geom_hbond_atom_site_label_D
_geom_hbond_atom_site_label_H
_geom_hbond_atom_site_label_A
_geom_hbond_site_symmetry_A
_geom_hbond_distance_DH
_geom_hbond_distance_HA
_geom_hbond_distance_DA
_geom_hbond_angle_DHA
_geom_hbond_publ_flag
O2 H2 O3 . 0.84 1.84 2.679(6) 172 yes
N3 H31 N2 2_777 0.88 2.11 2.984(8) 174 yes
N3 H32 O4 . 0.88 2.33 3.074(8) 143 yes
O1w H1w1 O1 2_676 0.84 2.11 2.911(7) 160 yes
O1w H1w2 O2 . 0.84 2.25 3.055(7) 161 yes

loop_
_geom_torsion_atom_site_label_1
_geom_torsion_atom_site_label_2
_geom_torsion_atom_site_label_3
_geom_torsion_atom_site_label_4
_geom_torsion_site_symmetry_1
_geom_torsion_site_symmetry_2
_geom_torsion_site_symmetry_3
_geom_torsion_site_symmetry_4
_geom_torsion
_geom_torsion_publ_flag
O1 Zn1 S1 C8 . . . . 91.0(3) ?
N1 Zn1 S1 C8 . . . . 12.9(3) ?
N5 Zn1 S1 C8 . . . . -79.0(3) ?
N4 Zn1 S1 C8 . . . . -159.5(3) ?
N1 Zn1 O1 C1 . . . . -36.1(5) ?
N5 Zn1 O1 C1 . . . . 58.4(5) ?
N4 Zn1 O1 C1 . . . . 137.9(5) ?
S1 Zn1 O1 C1 . . . . -112.0(5) ?
C23 S3 O4 S3' . . . . 47.1(4) ?
C24 S3 O4 S3' . . . . -54.3(4) ?
C23 S3' O4 S3 . . . . -49.9(4) ?
C24 S3' O4 S3 . . . . 54.0(4) ?
O1 Zn1 N1 C7 . . . . 29.5(5) ?
N5 Zn1 N1 C7 . . . . -74.8(5) ?
S1 Zn1 N1 C7 . . . . 174.3(5) ?
O1 Zn1 N1 N2 . . . . -161.9(5) ?
N5 Zn1 N1 N2 . . . . 93.9(5) ?
S1 Zn1 N1 N2 . . . . -17.0(4) ?
C7 N1 N2 C8 . . . . -177.1(6) ?
Zn1 N1 N2 C8 . . . . 13.4(7) ?
O1 Zn1 N4 C9 . . . . 74.9(5) ?
N5 Zn1 N4 C9 . . . . 178.4(5) ?
S1 Zn1 N4 C9 . . . . -71.3(5) ?
O1 Zn1 N4 C13 . . . . -108.5(4) ?
N5 Zn1 N4 C13 . . . . -5.0(3) ?
S1 Zn1 N4 C13 . . . . 105.3(3) ?
O1 Zn1 N5 C20 . . . . -85.1(5) ?
N1 Zn1 N5 C20 . . . . 5.2(5) ?
N4 Zn1 N5 C20 . . . . -177.9(6) ?
S1 Zn1 N5 C20 . . . . 88.8(5) ?
N1 Zn1 N5 C17 . . . . -170.5(3) ?
N4 Zn1 N5 C17 . . . . 6.3(3) ?
S1 Zn1 N5 C17 . . . . -86.9(3) ?
Zn1 O1 C1 C2 . . . . -154.9(4) ?
Zn1 O1 C1 C6 . . . . 26.7(8) ?
O1 C1 C2 C3 . . . . 177.1(6) ?
C6 C1 C2 C3 . . . . -4.4(9) ?
C1 C2 C3 O2 . . . . -179.0(6) ?
C1 C2 C3 C4 . . . . 0.2(10) ?
O2 C3 C4 C5 . . . . -178.2(6) ?
C2 C3 C4 C5 . . . . 2.6(9) ?
C3 C4 C5 C6 . . . . -1.1(10) ?
C4 C5 C6 C1 . . . . -3.1(9) ?
C4 C5 C6 C7 . . . . 176.9(6) ?
O1 C1 C6 C5 . . . . -175.9(6) ?
C2 C1 C6 C5 . . . . 5.7(9) ?
O1 C1 C6 C7 . . . . 4.1(10) ?
C2 C1 C6 C7 . . . . -174.4(6) ?
N2 N1 C7 C6 . . . . 179.2(5) ?
Zn1 N1 C7 C6 . . . . -11.8(9) ?
C5 C6 C7 N1 . . . . 168.3(6) ?
C1 C6 C7 N1 . . . . -11.7(10) ?
N1 N2 C8 N3 . . . . -178.5(5) ?
N1 N2 C8 S1 . . . . 2.1(8) ?
Zn1 S1 C8 N2 . . . . -13.0(6) ?
Zn1 S1 C8 N3 . . . . 167.7(5) ?
C13 N4 C9 C10 . . . . -0.1(9) ?
Zn1 N4 C9 C10 . . . . 176.3(4) ?
N4 C9 C10 C11 . . . . -1.0(10) ?
C9 C10 C11 C12 . . . . 0.9(9) ?
C10 C11 C12 C14 . . . . -179.9(5) ?
C10 C11 C12 C13 . . . . 0.2(7) ?
C13 C12 C14 C15 . . . . 0.0 ?
C11 C12 C14 C15 . . . . -179.9(5) ?
C12 C14 C15 C16 . . . . 0.0 ?
C14 C15 C16 C17 . . . . 0.0 ?
C14 C15 C16 C18 . . . . 177.5(5) ?
C20 N5 C17 C13 . . . . 176.9(4) ?
Zn1 N5 C17 C13 . . . . -7.0(4) ?
C20 N5 C17 C16 . . . . -1.7(6) ?
Zn1 N5 C17 C16 . . . . 174.5(2) ?
C15 C16 C17 N5 . . . . 178.5(4) ?
C18 C16 C17 N5 . . . . 0.9(5) ?
C15 C16 C17 C13 . . . . 0.0 ?
C18 C16 C17 C13 . . . . -177.6(4) ?
N5 C17 C13 C12 . . . . -178.5(4) ?
C16 C17 C13 C12 . . . . 0.0 ?
N5 C17 C13 N4 . . . . 2.6(5) ?
C16 C17 C13 N4 . . . . -178.8(4) ?
C14 C12 C13 C17 . . . . 0.0 ?
C11 C12 C13 C17 . . . . 179.9(4) ?
C14 C12 C13 N4 . . . . 178.8(4) ?
C11 C12 C13 N4 . . . . -1.3(5) ?
C9 N4 C13 C17 . . . . -180.0(4) ?
Zn1 N4 C13 C17 . . . . 3.1(4) ?
C9 N4 C13 C12 . . . . 1.2(7) ?
Zn1 N4 C13 C12 . . . . -175.7(2) ?
C17 C16 C18 C19 . . . . 0.4(7) ?
C15 C16 C18 C19 . . . . -177.2(4) ?
C16 C18 C19 C20 . . . . -0.9(9) ?
C17 N5 C20 C19 . . . . 1.1(9) ?
Zn1 N5 C20 C19 . . . . -174.3(5) ?
C18 C19 C20 N5 . . . . 0.2(10) ?
O4 S3' C23 S3 . . . . 45.0(4) ?
C24 S3' C23 S3 . . . . -66.0(3) ?
O4 S3 C23 S3' . . . . -44.3(4) ?
C24 S3 C23 S3' . . . . 65.9(3) ?
O4 S3 C24 S3' . . . . 49.6(4) ?
C23 S3 C24 S3' . . . . -63.8(3) ?
O4 S3' C24 S3 . . . . -49.1(4) ?
C23 S3' C24 S3 . . . . 67.4(3) ?
